data_4348733
loop_
_publ_author_name
'Wu, Bing'
'Wilding, Matthew J. T.'
'Kuppuswamy, Subramaniam'
'Bezpalko, Mark W.'
'Foxman, Bruce M.'
'Thomas, Christine M.'

_publ_section_title
;
 Exploring Trends in Metal-Metal Bonding, Spectroscopic Properties, and
 Conformational Flexibility in a Series of Heterobimetallic Ti/M and V/M
 Complexes (M = Fe, Co, Ni, and Cu).
;
_journal_issue 23
_journal_name_full 'Inorganic chemistry'
_journal_page_first 12137
_journal_page_last 12148
_journal_paper_doi 10.1021/acs.inorgchem.6b01543
_journal_volume 55
_journal_year 2016
_chemical_formula_moiety 'C42 H69 I1 N3 Ni1 P3 V1'
_chemical_formula_sum 'C42 H69 I N3 Ni P3 V'
_chemical_formula_weight 945.51
_space_group_IT_number 61
_space_group_name_Hall '-P 2ac 2ab'
_space_group_name_H-M_alt 'P b c a'
_symmetry_cell_setting orthorhombic
_symmetry_space_group_name_Hall '-P 2ac 2ab'
_symmetry_space_group_name_H-M 'P b c a'
_atom_sites_solution_hydrogens difmap
_atom_sites_solution_primary other
_audit_creation_date 2016-01-21
_audit_creation_method CRYSTALS_ver_14.61_build_00000
_cell_angle_alpha 90
_cell_angle_beta 90
_cell_angle_gamma 90
_cell_formula_units_Z 8
_cell_length_a 15.7971(6)
_cell_length_b 14.3740(6)
_cell_length_c 40.4208(17)
_cell_measurement_reflns_used 9916
_cell_measurement_temperature 120
_cell_measurement_theta_max 26
_cell_measurement_theta_min 3
_cell_volume 9178.3(6)
_computing_cell_refinement 'Apex2 (Bruker AXS, 2006)'
_computing_data_collection 'Apex2 (Bruker AXS, 2006)'
_computing_data_reduction 'Apex2 (Bruker AXS, 2006)'
_computing_molecular_graphics 'CAMERON (Watkin et al., 1996)'
_computing_publication_material 'CRYSTALS (Betteridge et al., 2003)'
_computing_structure_refinement 'CRYSTALS (Betteridge et al., 2003)'
_computing_structure_solution 'Superflip (Palatinus & Chapuis, 2007)'
_diffrn_ambient_temperature 120
_diffrn_measured_fraction_theta_full 0.997
_diffrn_measured_fraction_theta_max 0.997
_diffrn_measurement_device Area
_diffrn_measurement_device_type 'Bruker Kappa Apex2'
_diffrn_measurement_method '\f & \w scans'
_diffrn_radiation_monochromator graphite
_diffrn_radiation_type 'Mo K\a'
_diffrn_radiation_wavelength 0.71073
_diffrn_reflns_av_R_equivalents 0.117
_diffrn_reflns_limit_h_max 19
_diffrn_reflns_limit_h_min -19
_diffrn_reflns_limit_k_max 17
_diffrn_reflns_limit_k_min -17
_diffrn_reflns_limit_l_max 49
_diffrn_reflns_limit_l_min -49
_diffrn_reflns_number 96761
_diffrn_reflns_theta_full 25.761
_diffrn_reflns_theta_max 25.761
_diffrn_reflns_theta_min 1.636
_diffrn_standards_number 0
_exptl_absorpt_coefficient_mu 1.422
_exptl_absorpt_correction_T_max 0.96
_exptl_absorpt_correction_T_min 0.75
_exptl_absorpt_correction_type multi-scan
_exptl_absorpt_process_details 'SADABS (Siemens, 1996)'
_exptl_crystal_colour brown
_exptl_crystal_density_diffrn 1.368
_exptl_crystal_density_method 'not measured'
_exptl_crystal_description plate
_exptl_crystal_F_000 3928
_exptl_crystal_size_max 0.270
_exptl_crystal_size_mid 0.200
_exptl_crystal_size_min 0.030
_refine_diff_density_max 1.85
_refine_diff_density_min -1.16
_refine_ls_extinction_method None
_refine_ls_goodness_of_fit_ref 1.0464
_refine_ls_hydrogen_treatment constr
_refine_ls_matrix_type full
_refine_ls_number_parameters 460
_refine_ls_number_reflns 8757
_refine_ls_number_restraints 0
_refine_ls_R_factor_all 0.0755
_refine_ls_R_factor_gt 0.0473
_refine_ls_shift/su_max 0.0008590
_refine_ls_shift/su_mean 0.0000488
_refine_ls_structure_factor_coef Fsqd
_refine_ls_weighting_details
;
 Method= Modified Sheldrick 
 w=1/[\s^2^(F^2^) + ( 0.03P)^2^ +36.69P] 
 ,where P=(max(Fo^2^,0) + 2Fc^2^)/3 
;
_refine_ls_weighting_scheme calc
_refine_ls_wR_factor_all 0.1244
_refine_ls_wR_factor_gt 0.1093
_refine_ls_wR_factor_ref 0.1244
_reflns_limit_h_max 19
_reflns_limit_h_min 0
_reflns_limit_k_max 17
_reflns_limit_k_min 0
_reflns_limit_l_max 49
_reflns_limit_l_min 0
_reflns_number_gt 6090
_reflns_number_total 8757
_reflns_threshold_expression I>2.0\s(I)
_oxford_diffrn_Wilson_B_factor 0.00
_oxford_diffrn_Wilson_scale 0.00
_oxford_refine_ls_r_factor_ref 0.0755
_oxford_refine_ls_scale 0.042303(5)
_oxford_reflns_number_all 8757
_oxford_reflns_threshold_expression_ref I>-10.0\s(I)
_oxford_structure_analysis_title 'sk_1061_0ma in Pbca'
_cod_data_source_file ic6b01543_si_002.cif
_cod_data_source_block 9
_cod_depositor_comments
;
The following automatic conversions were performed:

data item '_atom_sites_solution_primary' value 'Other' was changed to
'other' in accordance with the
/home/saulius/struct/COD-crude-data/automatic-downloads/DataCite-retrospective/ACS/depositions/lib/dictionaries/cif_core.dic
dictionary named 'cif_core.dic' version 2.4.2 last updated on
2011-04-26.

Automatic conversion script
Id: cif_fix_values 6909 2019-04-08 15:41:33Z antanas 
;
_cod_original_cell_volume 9178.2(6)
_cod_original_sg_symbol_Hall '-P 2ac 2ab '
_cod_original_sg_symbol_H-M 'P b c a '
_cod_original_formula_sum 'C42 H69 I1 N3 Ni1 P3 V1'
_cod_database_code 4348733

loop_
_symmetry_equiv_pos_as_xyz
x,y,z
-x,-y,-z
-x+1/2,y+1/2,z
x+1/2,-y+1/2,-z
x,-y+1/2,z+1/2
-x,y+1/2,-z+1/2
-x+1/2,-y,z+1/2
x+1/2,y,-z+1/2

loop_
_atom_site_label
_atom_site_type_symbol
_atom_site_fract_x
_atom_site_fract_y
_atom_site_fract_z
_atom_site_U_iso_or_equiv
_atom_site_occupancy
_atom_site_adp_type
_atom_site_refinement_flags_posn
Ni1 Ni 0.46700(4) 0.79444(4) 0.683323(15) 0.0227 1.0000 Uani .
V1 V 0.46784(5) 0.70354(5) 0.626487(19) 0.0198 1.0000 Uani .
I1 I 0.39144(3) 0.87619(3) 0.728472(9) 0.0399 1.0000 Uani .
P1 P 0.53777(8) 0.87091(8) 0.64466(3) 0.0221 1.0000 Uani .
P2 P 0.50235(8) 0.64601(8) 0.68866(3) 0.0221 1.0000 Uani .
P3 P 0.39982(8) 0.64210(8) 0.57632(3) 0.0221 1.0000 Uani .
N1 N 0.5408(3) 0.8019(3) 0.61155(10) 0.0231 1.0000 Uani .
N2 N 0.5160(2) 0.5993(3) 0.65102(9) 0.0213 1.0000 Uani .
N3 N 0.3548(2) 0.7011(3) 0.60730(10) 0.0220 1.0000 Uani .
C1 C 0.5923(3) 0.8067(3) 0.58277(12) 0.0262 1.0000 Uani .
C2 C 0.6497(3) 0.7348(4) 0.57711(13) 0.0308 1.0000 Uani .
C3 C 0.6949(4) 0.7287(4) 0.54766(15) 0.0396 1.0000 Uani .
C4 C 0.7558(4) 0.6492(5) 0.54226(19) 0.0595 1.0000 Uani .
C5 C 0.6851(4) 0.7979(5) 0.52449(14) 0.0436 1.0000 Uani .
C6 C 0.6313(4) 0.8735(4) 0.52996(13) 0.0390 1.0000 Uani .
C7 C 0.6208(5) 0.9498(5) 0.50456(15) 0.0574 1.0000 Uani .
C8 C 0.5849(3) 0.8776(4) 0.55926(13) 0.0298 1.0000 Uani .
C9 C 0.4856(3) 0.9821(3) 0.63351(13) 0.0274 1.0000 Uani .
C10 C 0.3946(3) 0.9635(4) 0.62243(15) 0.0359 1.0000 Uani .
C11 C 0.4865(3) 1.0521(3) 0.66195(14) 0.0350 1.0000 Uani .
C12 C 0.6497(3) 0.9011(3) 0.65393(13) 0.0268 1.0000 Uani .
C13 C 0.6863(3) 0.9766(4) 0.63169(14) 0.0321 1.0000 Uani .
C14 C 0.6653(4) 0.9236(4) 0.69029(13) 0.0343 1.0000 Uani .
C15 C 0.5529(3) 0.5130(3) 0.64188(12) 0.0211 1.0000 Uani .
C16 C 0.5692(3) 0.4408(3) 0.66410(13) 0.0236 1.0000 Uani .
C17 C 0.6067(3) 0.3572(3) 0.65320(13) 0.0252 1.0000 Uani .
C18 C 0.6205(4) 0.2796(3) 0.67745(14) 0.0346 1.0000 Uani .
C19 C 0.6272(3) 0.3481(3) 0.62031(13) 0.0280 1.0000 Uani .
C20 C 0.6128(3) 0.4189(3) 0.59755(13) 0.0266 1.0000 Uani .
C21 C 0.6387(3) 0.4097(4) 0.56196(14) 0.0362 1.0000 Uani .
C22 C 0.5752(3) 0.5009(3) 0.60879(13) 0.0248 1.0000 Uani .
C23 C 0.6010(3) 0.6296(3) 0.71276(12) 0.0286 1.0000 Uani .
C24 C 0.6786(3) 0.6468(4) 0.69092(14) 0.0346 1.0000 Uani .
C25 C 0.6059(4) 0.6920(4) 0.74360(14) 0.0426 1.0000 Uani .
C26 C 0.4205(3) 0.5763(3) 0.71009(13) 0.0278 1.0000 Uani .
C27 C 0.3339(3) 0.5926(4) 0.69369(14) 0.0369 1.0000 Uani .
C28 C 0.4134(4) 0.5945(4) 0.74721(14) 0.0451 1.0000 Uani .
C29 C 0.2685(3) 0.7238(3) 0.61298(12) 0.0226 1.0000 Uani .
C30 C 0.2467(3) 0.7632(3) 0.64307(12) 0.0266 1.0000 Uani .
C31 C 0.1636(3) 0.7852(3) 0.65037(13) 0.0271 1.0000 Uani .
C32 C 0.1412(4) 0.8298(4) 0.68282(14) 0.0389 1.0000 Uani .
C33 C 0.1011(3) 0.7666(3) 0.62681(13) 0.0299 1.0000 Uani .
C34 C 0.1216(3) 0.7287(3) 0.59641(14) 0.0284 1.0000 Uani .
C35 C 0.0531(3) 0.7080(4) 0.57120(15) 0.0397 1.0000 Uani .
C36 C 0.2058(3) 0.7071(3) 0.58956(12) 0.0250 1.0000 Uani .
C37 C 0.3879(3) 0.7018(4) 0.53586(12) 0.0318 1.0000 Uani .
C38 C 0.4683(4) 0.6869(4) 0.51508(14) 0.0435 1.0000 Uani .
C39 C 0.3710(4) 0.8066(4) 0.54079(15) 0.0408 1.0000 Uani .
C40 C 0.3437(3) 0.5299(3) 0.57006(13) 0.0267 1.0000 Uani .
C41 C 0.3912(4) 0.4671(4) 0.54591(15) 0.0407 1.0000 Uani .
C42 C 0.3306(4) 0.4829(4) 0.60309(14) 0.0348 1.0000 Uani .
H21 H 0.6574 0.6901 0.5933 0.0368 1.0000 Uiso R
H41 H 0.7507 0.6044 0.5597 0.0901 1.0000 Uiso R
H42 H 0.7431 0.6197 0.5217 0.0899 1.0000 Uiso R
H43 H 0.8126 0.6720 0.5418 0.0902 1.0000 Uiso R
H51 H 0.7142 0.7934 0.5046 0.0515 1.0000 Uiso R
H71 H 0.6732 0.9606 0.4934 0.0851 1.0000 Uiso R
H72 H 0.6037 1.0068 0.5150 0.0848 1.0000 Uiso R
H73 H 0.5788 0.9332 0.4886 0.0850 1.0000 Uiso R
H81 H 0.5481 0.9275 0.5630 0.0344 1.0000 Uiso R
H91 H 0.5159 1.0082 0.6148 0.0321 1.0000 Uiso R
H101 H 0.3638 0.9392 0.6411 0.0537 1.0000 Uiso R
H102 H 0.3698 1.0216 0.6154 0.0540 1.0000 Uiso R
H103 H 0.3936 0.9199 0.6045 0.0538 1.0000 Uiso R
H111 H 0.4605 1.0272 0.6814 0.0516 1.0000 Uiso R
H112 H 0.4566 1.1073 0.6556 0.0517 1.0000 Uiso R
H113 H 0.5441 1.0695 0.6671 0.0518 1.0000 Uiso R
H121 H 0.6818 0.8441 0.6496 0.0319 1.0000 Uiso R
H131 H 0.6810 0.9595 0.6088 0.0477 1.0000 Uiso R
H132 H 0.6581 1.0351 0.6353 0.0479 1.0000 Uiso R
H133 H 0.7457 0.9848 0.6364 0.0477 1.0000 Uiso R
H141 H 0.6358 0.9791 0.6962 0.0507 1.0000 Uiso R
H142 H 0.7243 0.9321 0.6940 0.0509 1.0000 Uiso R
H143 H 0.6453 0.8739 0.7040 0.0508 1.0000 Uiso R
H161 H 0.5554 0.4476 0.6863 0.0276 1.0000 Uiso R
H181 H 0.6472 0.3013 0.6972 0.0521 1.0000 Uiso R
H182 H 0.6550 0.2320 0.6676 0.0521 1.0000 Uiso R
H183 H 0.5679 0.2521 0.6837 0.0522 1.0000 Uiso R
H191 H 0.6516 0.2922 0.6131 0.0328 1.0000 Uiso R
H211 H 0.6990 0.4103 0.5604 0.0552 1.0000 Uiso R
H212 H 0.6169 0.4599 0.5491 0.0548 1.0000 Uiso R
H213 H 0.6189 0.3526 0.5530 0.0553 1.0000 Uiso R
H221 H 0.5649 0.5489 0.5938 0.0298 1.0000 Uiso R
H231 H 0.6011 0.5656 0.7201 0.0338 1.0000 Uiso R
H241 H 0.6779 0.7103 0.6830 0.0519 1.0000 Uiso R
H242 H 0.6790 0.6052 0.6722 0.0519 1.0000 Uiso R
H243 H 0.7295 0.6375 0.7035 0.0518 1.0000 Uiso R
H251 H 0.5989 0.7565 0.7376 0.0641 1.0000 Uiso R
H252 H 0.5606 0.6752 0.7587 0.0644 1.0000 Uiso R
H253 H 0.6595 0.6844 0.7546 0.0640 1.0000 Uiso R
H261 H 0.4352 0.5109 0.7072 0.0329 1.0000 Uiso R
H271 H 0.3381 0.5870 0.6700 0.0549 1.0000 Uiso R
H272 H 0.3133 0.6536 0.6994 0.0551 1.0000 Uiso R
H273 H 0.2960 0.5463 0.7017 0.0546 1.0000 Uiso R
H281 H 0.4033 0.6595 0.7515 0.0680 1.0000 Uiso R
H282 H 0.3667 0.5587 0.7558 0.0679 1.0000 Uiso R
H283 H 0.4642 0.5759 0.7581 0.0681 1.0000 Uiso R
H301 H 0.2886 0.7721 0.6586 0.0312 1.0000 Uiso R
H321 H 0.0901 0.8018 0.6914 0.0583 1.0000 Uiso R
H322 H 0.1855 0.8195 0.6986 0.0582 1.0000 Uiso R
H323 H 0.1327 0.8952 0.6797 0.0588 1.0000 Uiso R
H331 H 0.0450 0.7804 0.6317 0.0362 1.0000 Uiso R
H351 H 0.0041 0.7441 0.5757 0.0592 1.0000 Uiso R
H352 H 0.0721 0.7209 0.5494 0.0590 1.0000 Uiso R
H353 H 0.0375 0.6433 0.5724 0.0591 1.0000 Uiso R
H361 H 0.2196 0.6829 0.5691 0.0297 1.0000 Uiso R
H371 H 0.3403 0.6739 0.5241 0.0375 1.0000 Uiso R
H381 H 0.4603 0.7123 0.4933 0.0653 1.0000 Uiso R
H382 H 0.5154 0.7177 0.5255 0.0649 1.0000 Uiso R
H383 H 0.4803 0.6210 0.5132 0.0649 1.0000 Uiso R
H391 H 0.3187 0.8152 0.5519 0.0607 1.0000 Uiso R
H392 H 0.4159 0.8323 0.5540 0.0605 1.0000 Uiso R
H393 H 0.3694 0.8370 0.5198 0.0606 1.0000 Uiso R
H401 H 0.2879 0.5446 0.5606 0.0319 1.0000 Uiso R
H411 H 0.3614 0.4087 0.5443 0.0611 1.0000 Uiso R
H412 H 0.3931 0.4954 0.5243 0.0606 1.0000 Uiso R
H413 H 0.4478 0.4560 0.5536 0.0607 1.0000 Uiso R
H421 H 0.2979 0.5228 0.6172 0.0517 1.0000 Uiso R
H422 H 0.3009 0.4249 0.5999 0.0519 1.0000 Uiso R
H423 H 0.3847 0.4707 0.6130 0.0518 1.0000 Uiso R

loop_
_atom_site_aniso_label
_atom_site_aniso_U_11
_atom_site_aniso_U_22
_atom_site_aniso_U_33
_atom_site_aniso_U_23
_atom_site_aniso_U_13
_atom_site_aniso_U_12
Ni1 0.0273(3) 0.0152(3) 0.0255(3) -0.0007(3) 0.0025(3) 0.0023(3)
V1 0.0207(4) 0.0152(4) 0.0235(4) 0.0011(3) -0.0004(3) -0.0003(3)
I1 0.0549(2) 0.0297(2) 0.0351(2) -0.00659(16) 0.01290(18) 0.00621(18)
P1 0.0247(6) 0.0145(6) 0.0271(7) -0.0011(5) 0.0008(5) -0.0009(5)
P2 0.0264(7) 0.0167(6) 0.0234(7) 0.0006(5) 0.0001(5) 0.0008(5)
P3 0.0229(7) 0.0189(6) 0.0243(7) 0.0002(5) -0.0003(5) -0.0004(5)
N1 0.027(2) 0.018(2) 0.024(2) -0.0004(17) -0.0004(18) -0.0008(18)
N2 0.021(2) 0.019(2) 0.024(2) 0.0011(16) -0.0001(17) -0.0002(16)
N3 0.019(2) 0.020(2) 0.027(2) 0.0024(17) 0.0003(17) 0.0036(17)
C1 0.027(3) 0.025(3) 0.027(3) -0.004(2) 0.003(2) -0.011(2)
C2 0.031(3) 0.030(3) 0.032(3) -0.007(2) 0.004(2) -0.009(2)
C3 0.032(3) 0.045(4) 0.042(4) -0.014(3) 0.013(3) -0.015(3)
C4 0.046(4) 0.059(4) 0.073(5) -0.016(4) 0.026(4) 0.003(3)
C5 0.043(4) 0.055(4) 0.033(3) -0.011(3) 0.014(3) -0.024(3)
C6 0.045(3) 0.044(3) 0.028(3) -0.001(3) 0.002(2) -0.027(3)
C7 0.083(5) 0.055(4) 0.034(4) 0.007(3) 0.001(3) -0.032(4)
C8 0.033(3) 0.026(3) 0.031(3) -0.001(2) 0.001(2) -0.010(2)
C9 0.028(3) 0.016(2) 0.038(3) 0.008(2) -0.001(2) 0.001(2)
C10 0.029(3) 0.025(3) 0.054(4) 0.006(3) -0.005(3) 0.005(2)
C11 0.036(3) 0.018(3) 0.051(4) -0.003(2) 0.004(3) 0.008(2)
C12 0.025(3) 0.020(2) 0.035(3) -0.002(2) -0.002(2) 0.002(2)
C13 0.025(3) 0.030(3) 0.042(3) -0.005(2) 0.002(2) -0.005(2)
C14 0.036(3) 0.026(3) 0.041(3) -0.008(2) -0.004(3) 0.000(2)
C15 0.015(2) 0.017(2) 0.031(3) -0.003(2) -0.003(2) -0.0020(19)
C16 0.020(2) 0.020(2) 0.031(3) -0.001(2) -0.001(2) 0.000(2)
C17 0.016(2) 0.018(2) 0.042(3) -0.002(2) -0.004(2) -0.002(2)
C18 0.038(3) 0.021(3) 0.045(3) 0.001(2) -0.002(3) 0.005(2)
C19 0.019(3) 0.019(2) 0.046(3) -0.008(2) -0.004(2) 0.005(2)
C20 0.018(2) 0.027(3) 0.035(3) -0.009(2) -0.004(2) 0.001(2)
C21 0.030(3) 0.037(3) 0.042(3) -0.012(3) 0.003(2) 0.005(2)
C22 0.021(2) 0.022(2) 0.032(3) 0.000(2) -0.001(2) -0.002(2)
C23 0.036(3) 0.019(2) 0.031(3) 0.002(2) -0.008(2) 0.000(2)
C24 0.028(3) 0.029(3) 0.047(3) -0.004(2) -0.011(3) 0.000(2)
C25 0.054(4) 0.040(3) 0.035(3) -0.005(3) -0.012(3) 0.001(3)
C26 0.032(3) 0.015(2) 0.037(3) 0.006(2) 0.006(2) 0.004(2)
C27 0.031(3) 0.036(3) 0.044(3) 0.008(3) 0.003(3) -0.004(3)
C28 0.052(4) 0.049(4) 0.035(3) 0.011(3) 0.006(3) -0.003(3)
C29 0.023(3) 0.013(2) 0.031(3) 0.008(2) -0.001(2) -0.0005(19)
C30 0.034(3) 0.018(2) 0.028(3) 0.005(2) 0.001(2) -0.001(2)
C31 0.030(3) 0.015(2) 0.036(3) 0.006(2) 0.008(2) 0.003(2)
C32 0.041(3) 0.039(3) 0.037(3) 0.002(3) 0.011(3) 0.009(3)
C33 0.022(3) 0.023(3) 0.045(3) 0.005(2) 0.004(2) 0.002(2)
C34 0.025(3) 0.017(2) 0.043(3) 0.004(2) -0.003(2) 0.002(2)
C35 0.025(3) 0.040(3) 0.054(4) -0.002(3) -0.006(3) 0.004(3)
C36 0.027(3) 0.017(2) 0.031(3) 0.000(2) -0.001(2) 0.003(2)
C37 0.033(3) 0.039(3) 0.023(3) 0.006(2) -0.005(2) -0.010(3)
C38 0.049(4) 0.054(4) 0.028(3) -0.004(3) 0.003(3) -0.016(3)
C39 0.045(4) 0.035(3) 0.042(4) 0.017(3) -0.009(3) -0.008(3)
C40 0.024(3) 0.021(3) 0.035(3) -0.002(2) -0.006(2) -0.002(2)
C41 0.050(4) 0.025(3) 0.047(4) -0.012(3) 0.001(3) 0.001(3)
C42 0.034(3) 0.024(3) 0.046(4) 0.003(2) -0.002(3) -0.006(2)

loop_
_atom_type_symbol
_atom_type_scat_dispersion_real
_atom_type_scat_dispersion_imag
_atom_type_scat_Cromer_Mann_a1
_atom_type_scat_Cromer_Mann_b1
_atom_type_scat_Cromer_Mann_a2
_atom_type_scat_Cromer_Mann_b2
_atom_type_scat_Cromer_Mann_a3
_atom_type_scat_Cromer_Mann_b3
_atom_type_scat_Cromer_Mann_a4
_atom_type_scat_Cromer_Mann_b4
_atom_type_scat_Cromer_Mann_c
_atom_type_scat_source
C 0.0033 0.0016 2.3100 20.8439 1.0200 10.2075 1.5886 0.5687 0.8650 51.6512 0.2156 'International Tables Vol C 4.2.6.8 and 6.1.1.4'
H 0.0000 0.0000 0.4930 10.5109 0.3229 26.1257 0.1402 3.1424 0.0408 57.7998 0.0030 'International Tables Vol C 4.2.6.8 and 6.1.1.4'
N 0.0061 0.0033 12.2126 0.0057 3.1322 9.8933 2.0125 28.9975 1.1663 0.5826 -11.5290 'International Tables Vol C 4.2.6.8 and 6.1.1.4'
P 0.1023 0.0942 6.4345 1.9067 4.1791 27.1570 1.7800 0.5260 1.4908 68.1645 1.1149 'International Tables Vol C 4.2.6.8 and 6.1.1.4'
V 0.3005 0.5294 10.2971 6.8657 7.3511 0.4385 2.0703 26.8938 2.0571 102.4780 1.2199 'International Tables Vol C 4.2.6.8 and 6.1.1.4'
Ni 0.3393 1.1124 12.8376 3.8785 7.2920 0.2565 4.4438 12.1763 2.3800 66.3421 1.0341 'International Tables Vol C 4.2.6.8 and 6.1.1.4'
I -0.4742 1.8119 20.1472 4.3470 18.9949 0.3814 7.5138 27.7660 2.2735 66.8776 4.0712 'International Tables Vol C 4.2.6.8 and 6.1.1.4'

loop_
_geom_angle_atom_site_label_1
_geom_angle_atom_site_label_2
_geom_angle_atom_site_label_3
_geom_angle
_geom_angle_publ_flag
V1 Ni1 I1 151.33(3) yes
V1 Ni1 P1 68.24(4) yes
I1 Ni1 P1 121.87(4) yes
V1 Ni1 P2 66.88(4) yes
I1 Ni1 P2 120.43(4) yes
P1 Ni1 P2 114.80(5) yes
Ni1 V1 P1 48.45(3) yes
Ni1 V1 P2 48.98(3) yes
P1 V1 P2 86.46(4) yes
Ni1 V1 P3 153.15(5) yes
P1 V1 P3 135.29(5) yes
P2 V1 P3 138.20(5) yes
Ni1 V1 N1 84.98(12) yes
P1 V1 N1 36.73(12) yes
P2 V1 N1 113.36(13) yes
P3 V1 N1 105.50(13) yes
Ni1 V1 N2 86.55(12) yes
P1 V1 N2 112.33(12) yes
P2 V1 N2 38.13(12) yes
P3 V1 N2 108.28(12) yes
N1 V1 N2 119.40(16) yes
Ni1 V1 N3 110.53(12) yes
P1 V1 N3 119.42(12) yes
P2 V1 N3 123.37(12) yes
P3 V1 N3 42.63(12) yes
N1 V1 N3 116.00(17) yes
N2 V1 N3 123.09(16) yes
V1 P1 Ni1 63.31(4) yes
Ni1 P1 N1 106.59(15) yes
V1 P1 C9 120.76(16) yes
Ni1 P1 C9 112.05(17) yes
N1 P1 C9 109.3(2) yes
V1 P1 C12 129.88(16) yes
Ni1 P1 C12 117.00(17) yes
N1 P1 C12 105.9(2) yes
C9 P1 C12 105.7(2) yes
V1 P2 Ni1 64.14(4) yes
V1 P2 N2 45.93(13) yes
Ni1 P2 N2 109.25(14) yes
V1 P2 C23 134.27(17) yes
Ni1 P2 C23 112.70(16) yes
N2 P2 C23 108.5(2) yes
V1 P2 C26 117.40(17) yes
Ni1 P2 C26 112.99(16) yes
N2 P2 C26 107.3(2) yes
C23 P2 C26 105.8(2) yes
V1 P3 N3 52.09(14) yes
V1 P3 C37 127.22(18) yes
N3 P3 C37 112.5(2) yes
V1 P3 C40 129.25(17) yes
N3 P3 C40 109.8(2) yes
C37 P3 C40 103.5(2) yes
P1 N1 V1 99.7(2) yes
P1 N1 C1 130.1(3) yes
V1 N1 C1 129.5(3) yes
P2 N2 V1 95.93(18) yes
P2 N2 C15 129.7(3) yes
V1 N2 C15 134.3(3) yes
P3 N3 V1 85.28(17) yes
P3 N3 C29 130.2(3) yes
V1 N3 C29 144.2(3) yes
N1 C1 C2 118.1(4) yes
N1 C1 C8 122.9(5) yes
C2 C1 C8 118.9(5) yes
C1 C2 C3 121.4(5) yes
C1 C2 H21 118.9 no
C3 C2 H21 119.6 no
C2 C3 C4 119.9(6) yes
C2 C3 C5 118.7(6) yes
C4 C3 C5 121.4(5) yes
C3 C4 H41 110.4 no
C3 C4 H42 109.1 no
H41 C4 H42 109.0 no
C3 C4 H43 110.0 no
H41 C4 H43 108.9 no
H42 C4 H43 109.5 no
C3 C5 C6 121.6(5) yes
C3 C5 H51 119.0 no
C6 C5 H51 119.5 no
C5 C6 C7 121.6(5) yes
C5 C6 C8 119.2(5) yes
C7 C6 C8 119.2(6) yes
C6 C7 H71 110.0 no
C6 C7 H72 110.6 no
H71 C7 H72 108.2 no
C6 C7 H73 110.7 no
H71 C7 H73 108.8 no
H72 C7 H73 108.4 no
C1 C8 C6 120.1(5) yes
C1 C8 H81 120.1 no
C6 C8 H81 119.7 no
P1 C9 C10 109.7(3) yes
P1 C9 C11 112.4(4) yes
C10 C9 C11 110.1(4) yes
P1 C9 H91 107.6 no
C10 C9 H91 107.7 no
C11 C9 H91 109.1 no
C9 C10 H101 108.1 no
C9 C10 H102 108.5 no
H101 C10 H102 109.7 no
C9 C10 H103 110.7 no
H101 C10 H103 110.2 no
H102 C10 H103 109.6 no
C9 C11 H111 111.6 no
C9 C11 H112 109.8 no
H111 C11 H112 108.5 no
C9 C11 H113 110.0 no
H111 C11 H113 108.8 no
H112 C11 H113 107.9 no
P1 C12 C13 114.2(4) yes
P1 C12 C14 113.5(4) yes
C13 C12 C14 110.9(4) yes
P1 C12 H121 105.1 no
C13 C12 H121 107.1 no
C14 C12 H121 105.4 no
C12 C13 H131 110.7 no
C12 C13 H132 110.9 no
H131 C13 H132 109.1 no
C12 C13 H133 109.9 no
H131 C13 H133 108.0 no
H132 C13 H133 108.2 no
C12 C14 H141 109.9 no
C12 C14 H142 109.8 no
H141 C14 H142 109.3 no
C12 C14 H143 110.3 no
H141 C14 H143 108.5 no
H142 C14 H143 109.1 no
N2 C15 C16 123.9(4) yes
N2 C15 C22 117.5(4) yes
C16 C15 C22 118.6(4) yes
C15 C16 C17 120.7(5) yes
C15 C16 H161 120.0 no
C17 C16 H161 119.3 no
C16 C17 C18 119.4(5) yes
C16 C17 C19 118.8(5) yes
C18 C17 C19 121.7(4) yes
C17 C18 H181 111.6 no
C17 C18 H182 110.0 no
H181 C18 H182 109.2 no
C17 C18 H183 110.7 no
H181 C18 H183 107.4 no
H182 C18 H183 107.9 no
C17 C19 C20 122.1(5) yes
C17 C19 H191 118.6 no
C20 C19 H191 119.2 no
C19 C20 C21 121.7(5) yes
C19 C20 C22 118.2(5) yes
C21 C20 C22 120.1(5) yes
C20 C21 H211 109.6 no
C20 C21 H212 110.9 no
H211 C21 H212 108.6 no
C20 C21 H213 110.4 no
H211 C21 H213 108.1 no
H212 C21 H213 109.1 no
C20 C22 C15 121.6(5) yes
C20 C22 H221 119.1 no
C15 C22 H221 119.3 no
P2 C23 C24 110.5(3) yes
P2 C23 C25 113.2(4) yes
C24 C23 C25 109.4(4) yes
P2 C23 H231 106.5 no
C24 C23 H231 109.2 no
C25 C23 H231 107.9 no
C23 C24 H241 109.6 no
C23 C24 H242 110.9 no
H241 C24 H242 108.8 no
C23 C24 H243 109.9 no
H241 C24 H243 108.5 no
H242 C24 H243 109.0 no
C23 C25 H251 110.7 no
C23 C25 H252 109.0 no
H251 C25 H252 108.3 no
C23 C25 H253 110.6 no
H251 C25 H253 109.0 no
H252 C25 H253 109.2 no
P2 C26 C27 109.7(3) yes
P2 C26 C28 114.8(4) yes
C27 C26 C28 109.4(4) yes
P2 C26 H261 107.5 no
C27 C26 H261 107.9 no
C28 C26 H261 107.3 no
C26 C27 H271 110.8 no
C26 C27 H272 109.6 no
H271 C27 H272 109.7 no
C26 C27 H273 107.9 no
H271 C27 H273 108.9 no
H272 C27 H273 109.9 no
C26 C28 H281 110.8 no
C26 C28 H282 108.7 no
H281 C28 H282 108.9 no
C26 C28 H283 110.2 no
H281 C28 H283 109.1 no
H282 C28 H283 109.1 no
N3 C29 C30 118.3(4) yes
N3 C29 C36 122.3(4) yes
C30 C29 C36 119.4(5) yes
C29 C30 C31 121.2(5) yes
C29 C30 H301 118.5 no
C31 C30 H301 120.2 no
C30 C31 C32 120.6(5) yes
C30 C31 C33 118.8(5) yes
C32 C31 C33 120.6(5) yes
C31 C32 H321 109.3 no
C31 C32 H322 110.1 no
H321 C32 H322 107.9 no
C31 C32 H323 109.7 no
H321 C32 H323 109.8 no
H322 C32 H323 110.0 no
C31 C33 C34 121.0(5) yes
C31 C33 H331 119.3 no
C34 C33 H331 119.7 no
C33 C34 C35 120.5(5) yes
C33 C34 C36 119.2(5) yes
C35 C34 C36 120.3(5) yes
C34 C35 H351 110.1 no
C34 C35 H352 111.0 no
H351 C35 H352 109.3 no
C34 C35 H353 109.8 no
H351 C35 H353 108.1 no
H352 C35 H353 108.4 no
C34 C36 C29 120.4(5) yes
C34 C36 H361 119.2 no
C29 C36 H361 120.4 no
P3 C37 C38 109.5(4) yes
P3 C37 C39 110.8(4) yes
C38 C37 C39 110.4(5) yes
P3 C37 H371 108.4 no
C38 C37 H371 108.3 no
C39 C37 H371 109.3 no
C37 C38 H381 109.8 no
C37 C38 H382 109.6 no
H381 C38 H382 109.1 no
C37 C38 H383 109.9 no
H381 C38 H383 109.0 no
H382 C38 H383 109.4 no
C37 C39 H391 109.9 no
C37 C39 H392 108.6 no
H391 C39 H392 109.3 no
C37 C39 H393 109.7 no
H391 C39 H393 109.7 no
H392 C39 H393 109.7 no
P3 C40 C41 111.5(4) yes
P3 C40 C42 109.5(3) yes
C41 C40 C42 111.6(4) yes
P3 C40 H401 107.1 no
C41 C40 H401 108.5 no
C42 C40 H401 108.5 no
C40 C41 H411 108.6 no
C40 C41 H412 110.2 no
H411 C41 H412 108.8 no
C40 C41 H413 110.4 no
H411 C41 H413 109.3 no
H412 C41 H413 109.5 no
C40 C42 H421 109.3 no
C40 C42 H422 109.7 no
H421 C42 H422 109.4 no
C40 C42 H423 109.2 no
H421 C42 H423 109.9 no
H422 C42 H423 109.3 no

loop_
_geom_bond_atom_site_label_1
_geom_bond_atom_site_label_2
_geom_bond_distance
_geom_bond_publ_flag
Ni1 V1 2.6430(10) yes
Ni1 I1 2.4770(7) yes
Ni1 P1 2.2137(14) yes
Ni1 P2 2.2159(13) yes
V1 P1 2.7473(14) yes
V1 P2 2.7011(15) yes
V1 P3 2.4589(15) yes
V1 N1 1.921(4) yes
V1 N2 1.951(4) yes
V1 N3 1.947(4) yes
P1 N1 1.667(4) yes
P1 C9 1.854(5) yes
P1 C12 1.858(5) yes
P2 N2 1.677(4) yes
P2 C23 1.853(5) yes
P2 C26 1.850(5) yes
P3 N3 1.671(4) yes
P3 C37 1.856(5) yes
P3 C40 1.858(5) yes
N1 C1 1.421(6) yes
N2 C15 1.419(6) yes
N3 C29 1.421(6) yes
C1 C2 1.394(7) yes
C1 C8 1.398(7) yes
C2 C3 1.391(7) yes
C2 H21 0.924 no
C3 C4 1.510(8) yes
C3 C5 1.374(9) yes
C4 H41 0.958 no
C4 H42 0.955 no
C4 H43 0.956 no
C5 C6 1.397(9) yes
C5 H51 0.930 no
C6 C7 1.512(8) yes
C6 C8 1.394(7) yes
C7 H71 0.955 no
C7 H72 0.959 no
C7 H73 0.955 no
C8 H81 0.935 no
C9 C10 1.529(7) yes
C9 C11 1.527(7) yes
C9 H91 0.969 no
C10 H101 0.963 no
C10 H102 0.965 no
C10 H103 0.959 no
C11 H111 0.957 no
C11 H112 0.958 no
C11 H113 0.966 no
C12 C13 1.523(7) yes
C12 C14 1.525(7) yes
C12 H121 0.980 no
C13 H131 0.962 no
C13 H132 0.963 no
C13 H133 0.964 no
C14 H141 0.955 no
C14 H142 0.952 no
C14 H143 0.958 no
C15 C16 1.396(7) yes
C15 C22 1.394(7) yes
C16 C17 1.410(6) yes
C16 H161 0.928 no
C17 C18 1.500(7) yes
C17 C19 1.375(7) yes
C18 H181 0.955 no
C18 H182 0.962 no
C18 H183 0.955 no
C19 C20 1.390(7) yes
C19 H191 0.937 no
C20 C21 1.502(7) yes
C20 C22 1.397(7) yes
C21 H211 0.954 no
C21 H212 0.953 no
C21 H213 0.950 no
C22 H221 0.933 no
C23 C24 1.532(7) yes
C23 C25 1.538(7) yes
C23 H231 0.967 no
C24 H241 0.967 no
C24 H242 0.965 no
C24 H243 0.962 no
C25 H251 0.963 no
C25 H252 0.969 no
C25 H253 0.964 no
C26 C27 1.538(7) yes
C26 C28 1.527(8) yes
C26 H261 0.976 no
C27 H271 0.962 no
C27 H272 0.963 no
C27 H273 0.952 no
C28 H281 0.965 no
C28 H282 0.964 no
C28 H283 0.955 no
C29 C30 1.385(7) yes
C29 C36 1.391(7) yes
C30 C31 1.382(7) yes
C30 H301 0.923 no
C31 C32 1.502(7) yes
C31 C33 1.398(7) yes
C32 H321 0.966 no
C32 H322 0.960 no
C32 H323 0.957 no
C33 C34 1.383(7) yes
C33 H331 0.929 no
C34 C35 1.516(7) yes
C34 C36 1.393(7) yes
C35 H351 0.949 no
C35 H352 0.950 no
C35 H353 0.963 no
C36 H361 0.924 no
C37 C38 1.537(8) yes
C37 C39 1.544(8) yes
C37 H371 0.975 no
C38 H381 0.960 no
C38 H382 0.963 no
C38 H383 0.969 no
C39 H391 0.949 no
C39 H392 0.961 no
C39 H393 0.956 no
C40 C41 1.527(7) yes
C40 C42 1.511(7) yes
C40 H401 0.984 no
C41 H411 0.964 no
C41 H412 0.965 no
C41 H413 0.961 no
C42 H421 0.959 no
C42 H422 0.965 no
C42 H423 0.960 no
